data_7058082
loop_
_publ_author_name
'Meerakrishna, Ramakrishnan Suseela'
'Shanmugam, Ponnusamy'

_publ_section_title
;
 Synthesis of blue-red emissive amido-substituted di(het)aryl and
 tri(het)aryl amine derivatives via chemoselective N-mono and
 N,N-diarylation of (het) aryl amino amides using benzyne/arynes
;
_journal_issue 6
_journal_name_full 'New Journal of Chemistry'
_journal_page_first 2550
_journal_paper_doi 10.1039/C8NJ05823G
_journal_volume 43
_journal_year 2019
_chemical_formula_moiety 'C19 H16 N2 O'
_chemical_formula_sum 'C19 H16 N2 O'
_chemical_formula_weight 288.34
_chemical_name_systematic 2-(diphenylamino)benzamide
_space_group_crystal_system triclinic
_space_group_IT_number 2
_space_group_name_Hall '-P 1'
_space_group_name_H-M_alt 'P -1'
_symmetry_space_group_name_Hall '-P 1'
_symmetry_space_group_name_H-M 'P -1'
_atom_sites_solution_hydrogens mixed
_audit_creation_method SHELXL-2014/7
_audit_update_record
;
2018-01-05 deposited with the CCDC.
2019-01-07 downloaded from the CCDC.
;
_cell_angle_alpha 84.328(3)
_cell_angle_beta 88.471(3)
_cell_angle_gamma 61.065(3)
_cell_formula_units_Z 2
_cell_length_a 9.1292(7)
_cell_length_b 9.3744(7)
_cell_length_c 10.0457(6)
_cell_measurement_reflns_used 6244
_cell_measurement_temperature 296(2)
_cell_measurement_theta_max 31.23
_cell_measurement_theta_min 2.49
_cell_volume 748.50(9)
_computing_cell_refinement 'APEX2/SAINT (Bruker, 2004)'
_computing_data_collection 'APEX2 (Bruker, 2004)'
_computing_data_reduction 'SAINT/XPREP (Bruker, 2004)'
_computing_molecular_graphics 'ORTEP3 (Farrugia, 1997) and Mercury (Bruno et al., 2002)'
_computing_publication_material 'SHELXL-2014/7 (Sheldrick, 2014)'
_computing_structure_refinement 'SHELXL-2014/7 (Sheldrick, 2014)'
_computing_structure_solution 'SHELXT-2014/4 (Sheldrick, 2014)'
_diffrn_ambient_temperature 296(2)
_diffrn_measured_fraction_theta_full 0.992
_diffrn_measured_fraction_theta_max 0.988
_diffrn_measurement_device_type 'Bruker axs kappa apex2 CCD Diffractometer'
_diffrn_measurement_method '\w and \f scan'
_diffrn_radiation_monochromator graphite
_diffrn_radiation_source 'fine-focus sealed tube'
_diffrn_radiation_type MoK\a
_diffrn_radiation_wavelength 0.71073
_diffrn_reflns_av_R_equivalents 0.0351
_diffrn_reflns_av_unetI/netI 0.0231
_diffrn_reflns_Laue_measured_fraction_full 0.992
_diffrn_reflns_Laue_measured_fraction_max 0.988
_diffrn_reflns_limit_h_max 11
_diffrn_reflns_limit_h_min -11
_diffrn_reflns_limit_k_max 11
_diffrn_reflns_limit_k_min -11
_diffrn_reflns_limit_l_max 12
_diffrn_reflns_limit_l_min -12
_diffrn_reflns_number 21188
_diffrn_reflns_point_group_measured_fraction_full 0.992
_diffrn_reflns_point_group_measured_fraction_max 0.988
_diffrn_reflns_theta_full 25.242
_diffrn_reflns_theta_max 25.999
_diffrn_reflns_theta_min 2.495
_exptl_absorpt_coefficient_mu 0.080
_exptl_absorpt_correction_T_max 0.7462
_exptl_absorpt_correction_T_min 0.7122
_exptl_absorpt_correction_type multi-scan
_exptl_absorpt_process_details 'SADABS (Bruker, 2004)'
_exptl_crystal_colour yellow
_exptl_crystal_density_diffrn 1.279
_exptl_crystal_description block
_exptl_crystal_F_000 304
_exptl_crystal_recrystallization_method 'Re-crystallisation from solvent: Ethyl acetate and hexane'
_exptl_crystal_size_max 0.150
_exptl_crystal_size_mid 0.150
_exptl_crystal_size_min 0.100
_refine_diff_density_max 0.230
_refine_diff_density_min -0.184
_refine_diff_density_rms 0.032
_refine_ls_extinction_coef 0.034(4)
_refine_ls_extinction_expression Fc^*^=kFc[1+0.001xFc^2^\l^3^/sin(2\q)]^-1/4^
_refine_ls_extinction_method 'SHELXL-2014/7 (Sheldrick 2014'
_refine_ls_goodness_of_fit_ref 1.044
_refine_ls_hydrogen_treatment mixed
_refine_ls_matrix_type full
_refine_ls_number_parameters 208
_refine_ls_number_reflns 2919
_refine_ls_number_restraints 0
_refine_ls_restrained_S_all 1.044
_refine_ls_R_factor_all 0.0624
_refine_ls_R_factor_gt 0.0394
_refine_ls_shift/su_max 0.000
_refine_ls_shift/su_mean 0.000
_refine_ls_structure_factor_coef Fsqd
_refine_ls_weighting_details 'w=1/[\s^2^(Fo^2^)+(0.0436P)^2^+0.2271P] where P=(Fo^2^+2Fc^2^)/3'
_refine_ls_weighting_scheme calc
_refine_ls_wR_factor_gt 0.0925
_refine_ls_wR_factor_ref 0.1126
_reflns_Friedel_coverage 0.000
_reflns_number_gt 2089
_reflns_number_total 2919
_reflns_threshold_expression 'I > 2\s(I)'
_cod_data_source_file c8nj05823g2.cif
_cod_data_source_block MK2
_cod_depositor_comments 'Adding full bibliography for 7058082.cif.'
_cod_database_code 7058082
_shelx_shelxl_version_number 2014/7
_shelx_space_group_comment
;
The symmetry employed for this shelxl refinement is uniquely defined
by the following loop, which should always be used as a source of
symmetry information in preference to the above space-group names.
They are only intended as comments.
;
_shelx_estimated_absorpt_t_min 0.988
_shelx_estimated_absorpt_t_max 0.992

loop_
_space_group_symop_operation_xyz
'x, y, z'
'-x, -y, -z'

loop_
_atom_site_label
_atom_site_type_symbol
_atom_site_fract_x
_atom_site_fract_y
_atom_site_fract_z
_atom_site_U_iso_or_equiv
_atom_site_adp_type
_atom_site_occupancy
_atom_site_site_symmetry_order
_atom_site_calc_flag
_atom_site_refinement_flags_posn
_atom_site_refinement_flags_adp
C1 C 0.97410(18) 0.17261(18) 0.30713(14) 0.0326(3) Uani 1 1 d . .
C2 C 1.10714(19) 0.07794(19) 0.39731(16) 0.0391(4) Uani 1 1 d . .
H2 H 1.1886 -0.0250 0.3765 0.047 Uiso 1 1 calc R U
C3 C 1.1219(2) 0.1318(2) 0.51592(17) 0.0452(4) Uani 1 1 d . .
H3 H 1.2120 0.0659 0.5743 0.054 Uiso 1 1 calc R U
C4 C 1.0027(2) 0.2837(2) 0.54757(18) 0.0533(5) Uani 1 1 d . .
H4 H 1.0122 0.3219 0.6272 0.064 Uiso 1 1 calc R U
C5 C 0.8694(2) 0.3790(2) 0.46119(17) 0.0495(5) Uani 1 1 d . .
H5 H 0.7888 0.4816 0.4834 0.059 Uiso 1 1 calc R U
C6 C 0.85239(18) 0.32588(18) 0.34189(15) 0.0343(4) Uani 1 1 d . .
C7 C 0.68483(19) 0.59214(19) 0.21806(15) 0.0361(4) Uani 1 1 d . .
C8 C 0.8170(2) 0.6045(2) 0.15790(17) 0.0484(4) Uani 1 1 d . .
H8 H 0.9161 0.5102 0.1436 0.058 Uiso 1 1 calc R U
C9 C 0.8022(3) 0.7563(3) 0.1191(2) 0.0633(6) Uani 1 1 d . .
H9 H 0.8921 0.7637 0.0799 0.076 Uiso 1 1 calc R U
C10 C 0.6559(3) 0.8965(3) 0.1377(2) 0.0706(6) Uani 1 1 d . .
H10 H 0.6463 0.9987 0.1115 0.085 Uiso 1 1 calc R U
C11 C 0.5251(3) 0.8845(2) 0.1950(2) 0.0699(6) Uani 1 1 d . .
H11 H 0.4252 0.9794 0.2063 0.084 Uiso 1 1 calc R U
C12 C 0.5380(2) 0.7343(2) 0.23661(19) 0.0524(5) Uani 1 1 d . .
H12 H 0.4481 0.7284 0.2772 0.063 Uiso 1 1 calc R U
C13 C 0.56633(18) 0.40469(18) 0.27097(15) 0.0339(4) Uani 1 1 d . .
C14 C 0.4374(2) 0.4783(2) 0.17514(17) 0.0475(4) Uani 1 1 d . .
H14 H 0.4385 0.5525 0.1069 0.057 Uiso 1 1 calc R U
C15 C 0.3079(2) 0.4419(3) 0.18084(19) 0.0576(5) Uani 1 1 d . .
H15 H 0.2223 0.4920 0.1162 0.069 Uiso 1 1 calc R U
C16 C 0.3033(2) 0.3332(2) 0.2801(2) 0.0550(5) Uani 1 1 d . .
H16 H 0.2157 0.3090 0.2830 0.066 Uiso 1 1 calc R U
C17 C 0.4293(2) 0.2608(2) 0.3751(2) 0.0529(5) Uani 1 1 d . .
H17 H 0.4273 0.1865 0.4427 0.063 Uiso 1 1 calc R U
C18 C 0.5597(2) 0.29662(19) 0.37173(17) 0.0428(4) Uani 1 1 d . .
H18 H 0.6435 0.2476 0.4379 0.051 Uiso 1 1 calc R U
C19 C 0.9799(2) 0.09924(19) 0.17901(16) 0.0388(4) Uani 1 1 d . .
N1 N 0.86470(19) 0.1852(2) 0.08390(15) 0.0487(4) Uani 1 1 d . .
N2 N 0.70564(15) 0.43301(15) 0.25901(12) 0.0352(3) Uani 1 1 d . .
O1 O 1.09459(18) -0.03792(16) 0.16340(14) 0.0765(5) Uani 1 1 d . .
H1B H 0.870(2) 0.138(2) 0.006(2) 0.058(5) Uiso 1 1 d . .
H1A H 0.779(3) 0.286(3) 0.098(2) 0.068(6) Uiso 1 1 d . .

loop_
_atom_site_aniso_label
_atom_site_aniso_U_11
_atom_site_aniso_U_22
_atom_site_aniso_U_33
_atom_site_aniso_U_23
_atom_site_aniso_U_13
_atom_site_aniso_U_12
C1 0.0314(8) 0.0333(8) 0.0355(8) -0.0029(6) 0.0025(6) -0.0178(7)
C2 0.0341(8) 0.0340(8) 0.0447(9) -0.0011(7) 0.0002(7) -0.0135(7)
C3 0.0414(9) 0.0461(10) 0.0459(9) 0.0047(8) -0.0128(7) -0.0206(8)
C4 0.0618(12) 0.0526(11) 0.0444(10) -0.0115(8) -0.0121(8) -0.0249(9)
C5 0.0487(10) 0.0404(10) 0.0497(10) -0.0144(8) -0.0066(8) -0.0118(8)
C6 0.0306(8) 0.0335(8) 0.0379(8) -0.0038(6) -0.0021(6) -0.0147(7)
C7 0.0380(8) 0.0372(9) 0.0332(8) -0.0023(6) -0.0044(6) -0.0182(7)
C8 0.0414(9) 0.0566(11) 0.0506(10) -0.0032(8) -0.0013(8) -0.0267(9)
C9 0.0673(14) 0.0788(15) 0.0621(12) 0.0126(11) -0.0090(10) -0.0529(13)
C10 0.0858(16) 0.0529(13) 0.0807(15) 0.0192(11) -0.0229(12) -0.0429(13)
C11 0.0678(14) 0.0374(11) 0.0937(16) 0.0025(10) -0.0049(12) -0.0182(10)
C12 0.0481(10) 0.0374(10) 0.0651(12) -0.0036(8) 0.0073(9) -0.0161(8)
C13 0.0305(8) 0.0327(8) 0.0368(8) -0.0098(6) 0.0033(6) -0.0131(6)
C14 0.0439(9) 0.0623(11) 0.0399(9) 0.0010(8) -0.0039(7) -0.0294(9)
C15 0.0457(10) 0.0790(14) 0.0539(11) -0.0049(10) -0.0095(8) -0.0346(10)
C16 0.0437(10) 0.0588(12) 0.0720(13) -0.0121(10) 0.0045(9) -0.0316(9)
C17 0.0477(10) 0.0419(10) 0.0684(12) 0.0003(9) 0.0074(9) -0.0224(8)
C18 0.0358(9) 0.0355(9) 0.0502(10) -0.0004(7) -0.0010(7) -0.0124(7)
C19 0.0385(9) 0.0358(9) 0.0394(9) -0.0080(7) 0.0042(7) -0.0151(7)
N1 0.0480(9) 0.0469(9) 0.0381(8) -0.0148(7) -0.0041(7) -0.0104(7)
N2 0.0293(6) 0.0311(7) 0.0426(7) -0.0030(5) -0.0033(5) -0.0125(5)
O1 0.0726(10) 0.0563(9) 0.0583(8) -0.0256(7) -0.0125(7) 0.0064(7)

loop_
_atom_type_symbol
_atom_type_description
_atom_type_scat_dispersion_real
_atom_type_scat_dispersion_imag
_atom_type_scat_source
C C 0.0033 0.0016 'International Tables Vol C Tables 4.2.6.8 and 6.1.1.4'
H H 0.0000 0.0000 'International Tables Vol C Tables 4.2.6.8 and 6.1.1.4'
N N 0.0061 0.0033 'International Tables Vol C Tables 4.2.6.8 and 6.1.1.4'
O O 0.0106 0.0060 'International Tables Vol C Tables 4.2.6.8 and 6.1.1.4'

loop_
_geom_angle_atom_site_label_1
_geom_angle_atom_site_label_2
_geom_angle_atom_site_label_3
_geom_angle
C2 C1 C6 117.67(14)
C2 C1 C19 115.62(13)
C6 C1 C19 126.68(13)
C3 C2 C1 122.09(15)
C3 C2 H2 119.0
C1 C2 H2 119.0
C4 C3 C2 119.50(15)
C4 C3 H3 120.2
C2 C3 H3 120.2
C5 C4 C3 119.67(16)
C5 C4 H4 120.2
C3 C4 H4 120.2
C4 C5 C6 121.44(16)
C4 C5 H5 119.3
C6 C5 H5 119.3
C5 C6 C1 119.62(14)
C5 C6 N2 117.46(13)
C1 C6 N2 122.92(13)
C12 C7 C8 118.76(16)
C12 C7 N2 122.56(14)
C8 C7 N2 118.68(14)
C9 C8 C7 120.22(18)
C9 C8 H8 119.9
C7 C8 H8 119.9
C10 C9 C8 120.51(19)
C10 C9 H9 119.7
C8 C9 H9 119.7
C11 C10 C9 119.34(19)
C11 C10 H10 120.3
C9 C10 H10 120.3
C10 C11 C12 121.1(2)
C10 C11 H11 119.4
C12 C11 H11 119.4
C11 C12 C7 120.01(18)
C11 C12 H12 120.0
C7 C12 H12 120.0
C18 C13 C14 118.31(15)
C18 C13 N2 121.55(14)
C14 C13 N2 120.01(14)
C15 C14 C13 120.24(16)
C15 C14 H14 119.9
C13 C14 H14 119.9
C16 C15 C14 121.04(17)
C16 C15 H15 119.5
C14 C15 H15 119.5
C17 C16 C15 119.08(17)
C17 C16 H16 120.5
C15 C16 H16 120.5
C16 C17 C18 120.78(17)
C16 C17 H17 119.6
C18 C17 H17 119.6
C13 C18 C17 120.54(16)
C13 C18 H18 119.7
C17 C18 H18 119.7
O1 C19 N1 121.13(15)
O1 C19 C1 119.12(15)
N1 C19 C1 119.72(14)
C19 N1 H1B 118.7(11)
C19 N1 H1A 119.6(13)
H1B N1 H1A 121.7(17)
C13 N2 C7 121.38(12)
C13 N2 C6 117.55(12)
C7 N2 C6 115.58(12)

loop_
_geom_bond_atom_site_label_1
_geom_bond_atom_site_label_2
_geom_bond_distance
C1 C2 1.393(2)
C1 C6 1.398(2)
C1 C19 1.506(2)
C2 C3 1.373(2)
C2 H2 0.9300
C3 C4 1.373(2)
C3 H3 0.9300
C4 C5 1.372(2)
C4 H4 0.9300
C5 C6 1.383(2)
C5 H5 0.9300
C6 N2 1.4453(18)
C7 C12 1.384(2)
C7 C8 1.385(2)
C7 N2 1.4280(19)
C8 C9 1.379(3)
C8 H8 0.9300
C9 C10 1.372(3)
C9 H9 0.9300
C10 C11 1.360(3)
C10 H10 0.9300
C11 C12 1.377(3)
C11 H11 0.9300
C12 H12 0.9300
C13 C18 1.381(2)
C13 C14 1.390(2)
C13 N2 1.4194(19)
C14 C15 1.379(2)
C14 H14 0.9300
C15 C16 1.369(3)
C15 H15 0.9300
C16 C17 1.367(3)
C16 H16 0.9300
C17 C18 1.384(2)
C17 H17 0.9300
C18 H18 0.9300
C19 O1 1.2258(19)
C19 N1 1.323(2)
N1 H1B 0.92(2)
N1 H1A 0.91(2)

loop_
_geom_hbond_atom_site_label_D
_geom_hbond_atom_site_label_H
_geom_hbond_atom_site_label_A
_geom_hbond_distance_DH
_geom_hbond_distance_HA
_geom_hbond_distance_DA
_geom_hbond_angle_DHA
_geom_hbond_site_symmetry_A
N1 H1B O1 0.92(2) 1.97(2) 2.889(2) 173.5(17) 2_755
N1 H1A N2 0.91(2) 2.11(2) 2.830(2) 135.5(17) .

loop_
_geom_torsion_atom_site_label_1
_geom_torsion_atom_site_label_2
_geom_torsion_atom_site_label_3
_geom_torsion_atom_site_label_4
_geom_torsion
C6 C1 C2 C3 -0.9(2)
C19 C1 C2 C3 177.44(14)
C1 C2 C3 C4 -0.1(3)
C2 C3 C4 C5 0.7(3)
C3 C4 C5 C6 -0.3(3)
C4 C5 C6 C1 -0.7(3)
C4 C5 C6 N2 178.45(16)
C2 C1 C6 C5 1.3(2)
C19 C1 C6 C5 -176.83(15)
C2 C1 C6 N2 -177.85(13)
C19 C1 C6 N2 4.0(2)
C12 C7 C8 C9 0.8(3)
N2 C7 C8 C9 -178.95(15)
C7 C8 C9 C10 -0.9(3)
C8 C9 C10 C11 0.0(3)
C9 C10 C11 C12 1.1(3)
C10 C11 C12 C7 -1.3(3)
C8 C7 C12 C11 0.3(3)
N2 C7 C12 C11 -179.98(17)
C18 C13 C14 C15 -0.7(2)
N2 C13 C14 C15 175.24(15)
C13 C14 C15 C16 0.0(3)
C14 C15 C16 C17 0.3(3)
C15 C16 C17 C18 0.2(3)
C14 C13 C18 C17 1.2(2)
N2 C13 C18 C17 -174.66(14)
C16 C17 C18 C13 -1.0(3)
C2 C1 C19 O1 2.5(2)
C6 C1 C19 O1 -179.38(16)
C2 C1 C19 N1 -175.54(15)
C6 C1 C19 N1 2.6(2)
C18 C13 N2 C7 -142.82(15)
C14 C13 N2 C7 41.4(2)
C18 C13 N2 C6 9.9(2)
C14 C13 N2 C6 -165.92(14)
C12 C7 N2 C13 25.5(2)
C8 C7 N2 C13 -154.78(14)
C12 C7 N2 C6 -127.75(16)
C8 C7 N2 C6 52.00(19)
C5 C6 N2 C13 -95.93(17)
C1 C6 N2 C13 83.22(17)
C5 C6 N2 C7 58.37(19)
C1 C6 N2 C7 -122.49(15)
